data_2105743
loop_
_publ_author_name
'Mol\<canov, Kre\<simir'
'Babi\'c, Darko'
'Koji\'c-Prodi\'c, Biserka'
'Stare, Jernej'
'Maltar-Strme\<cki, Nadica'
'Andro\<s, Lidija'

_publ_section_title
;
 Spin-coupling in dimers of 2,3-dicyano-5,6-dichlorosemiquinone radical
 anions in the crystalline state
;
_journal_issue 1
_journal_name_full 'Acta Crystallographica Section B'
_journal_page_first 181
_journal_page_last 190
_journal_paper_doi 10.1107/S2052520613027170
_journal_volume 70
_journal_year 2014
_chemical_formula_moiety 'C8 H4 Cl2 N2 O4 Rb'
_chemical_formula_sum 'C8 H4 Cl2 N2 O4 Rb'
_chemical_formula_weight 348.50
_chemical_name_common RbDDQx2H2O
_space_group_IT_number 18
_symmetry_cell_setting orthorhombic
_symmetry_space_group_name_Hall 'P 2 2ab'
_symmetry_space_group_name_H-M 'P 21 21 2'
_atom_sites_solution_hydrogens geom
_atom_sites_solution_primary direct
_atom_sites_solution_secondary difmap
_audit_creation_method SHELXL-97
_cell_angle_alpha 90.00
_cell_angle_beta 90.00
_cell_angle_gamma 90.00
_cell_formula_units_Z 4
_cell_length_a 6.4217(2)
_cell_length_b 18.0295(6)
_cell_length_c 9.5740(2)
_cell_measurement_reflns_used 3496
_cell_measurement_temperature 120(2)
_cell_measurement_theta_max 75.94
_cell_measurement_theta_min 4.61
_cell_volume 1108.48(6)
_computing_cell_refinement CrysAlisPro
_computing_data_collection 'CrysAlisPro (Agilent, 2012)'
_computing_data_reduction CrysAlisPro
_computing_molecular_graphics
;
Ortep-3 for Windows (Farrugia, 2012) & Mercury (Macrae et al., 2006)
;
_computing_publication_material
;
WinGX (Farrugia, 2012) & PLATON (Spek, 2003)
;
_computing_structure_refinement 'SHELXL-97 (Sheldrick, 2008)'
_computing_structure_solution 'SHELXS-97 (Sheldrick, 2008)'
_diffrn_ambient_temperature 120(2)
_diffrn_measured_fraction_theta_full 0.986
_diffrn_measured_fraction_theta_max 0.986
_diffrn_measurement_device_type 'Oxford Diffraction Xcalibur CCD'
_diffrn_measurement_method '\w scans'
_diffrn_radiation_monochromator graphite
_diffrn_radiation_source 'fine-focus sealed tube'
_diffrn_radiation_type CuK\a
_diffrn_radiation_wavelength 1.54180
_diffrn_reflns_av_R_equivalents 0.0431
_diffrn_reflns_limit_h_max 8
_diffrn_reflns_limit_h_min -5
_diffrn_reflns_limit_k_max 22
_diffrn_reflns_limit_k_min -22
_diffrn_reflns_limit_l_max 11
_diffrn_reflns_limit_l_min -11
_diffrn_reflns_number 5137
_diffrn_reflns_theta_full 76.13
_diffrn_reflns_theta_max 76.13
_diffrn_reflns_theta_min 4.62
_diffrn_standards_number 0
_exptl_absorpt_coefficient_mu 10.668
_exptl_absorpt_correction_T_max 1.000
_exptl_absorpt_correction_T_min 0.651
_exptl_absorpt_correction_type multi-scan
_exptl_absorpt_process_details 'CrysAlisPro (Agilent, 2012)'
_exptl_crystal_colour 'dark red'
_exptl_crystal_density_diffrn 2.088
_exptl_crystal_density_method 'not measured'
_exptl_crystal_description prism
_exptl_crystal_F_000 676
_exptl_crystal_size_max 0.28
_exptl_crystal_size_mid 0.04
_exptl_crystal_size_min 0.02
_refine_diff_density_max 0.720
_refine_diff_density_min -0.715
_refine_ls_abs_structure_details
;
 Refined as an inversion twin (TWIN + BASF)
 The refined BASF value indicates that this model represents the *minor*
 component. However, this model is retained since it has the same handedness
 as all other structures in this paper (it can be overlaid directly with the
 other structures and the DFT-optimized structures.
;
_refine_ls_abs_structure_Flack 0.64(4)
_refine_ls_extinction_method none
_refine_ls_goodness_of_fit_ref 1.120
_refine_ls_hydrogen_treatment constr
_refine_ls_matrix_type full
_refine_ls_number_parameters 155
_refine_ls_number_reflns 2194
_refine_ls_number_restraints 0
_refine_ls_restrained_S_all 1.120
_refine_ls_R_factor_all 0.0428
_refine_ls_R_factor_gt 0.0413
_refine_ls_shift/su_max 0.001
_refine_ls_shift/su_mean 0.000
_refine_ls_structure_factor_coef Fsqd
_refine_ls_weighting_details 'calc w=1/[\s^2^(Fo^2^)+(0.0777P)^2^+0.3657P] where P=(Fo^2^+2Fc^2^)/3'
_refine_ls_weighting_scheme calc
_refine_ls_wR_factor_gt 0.1168
_refine_ls_wR_factor_ref 0.1182
_reflns_number_gt 2103
_reflns_number_total 2194
_reflns_threshold_expression I>2\s(I)
_cod_data_source_file bi5007sup1.cif
_cod_data_source_block RbDDQx2H2O_120K
_cod_original_sg_symbol_Hall ' P 2 2ab'
_cod_database_code 2105743

loop_
_symmetry_equiv_pos_as_xyz
'x, y, z'
'-x, -y, z'
'x+1/2, -y+1/2, -z'
'-x+1/2, y+1/2, -z'

loop_
_atom_site_type_symbol
_atom_site_label
_atom_site_fract_x
_atom_site_fract_y
_atom_site_fract_z
_atom_site_U_iso_or_equiv
_atom_site_adp_type
_atom_site_calc_flag
_atom_site_refinement_flags
_atom_site_occupancy
_atom_site_symmetry_multiplicity
Rb Rb1 0.39798(7) 0.65151(3) 0.53116(5) 0.02556(17) Uani d . 1 1
Cl Cl1 0.1626(2) 0.70374(7) -0.12323(12) 0.0258(3) Uani d . 1 1
Cl Cl2 0.1563(2) 0.69946(7) 0.20293(12) 0.0258(3) Uani d . 1 1
O O1 0.2022(6) 0.5507(2) 0.3174(4) 0.0251(8) Uani d . 1 1
O O2 0.2000(7) 0.5552(2) -0.2499(4) 0.0233(8) Uani d . 1 1
O O3 0.7606(7) 0.5536(2) 0.5294(4) 0.0305(8) Uani d . 1 1
H H3A 0.8043 0.5204 0.6007 0.046 Uiso d R 1 1
H H3B 0.7982 0.5304 0.4440 0.046 Uiso d R 1 1
O O4 0.4395(7) 0.8062(2) 0.4472(4) 0.0324(9) Uani d . 1 1
H H4A 0.3779 0.8541 0.4517 0.049 Uiso d R 1 1
H H4B 0.4792 0.8010 0.3521 0.049 Uiso d R 1 1
N N1 0.3357(8) 0.3674(3) 0.2436(4) 0.0266(10) Uani d . 1 1
N N2 0.3306(8) 0.3726(3) -0.1918(5) 0.0262(10) Uani d . 1 1
C C1 0.2011(9) 0.5505(3) 0.1872(5) 0.0210(10) Uani d . 1 1
C C2 0.2341(8) 0.4847(3) 0.1046(5) 0.0204(10) Uani d . 1 1
C C3 0.2324(7) 0.4857(3) -0.0402(5) 0.0192(9) Uani d . 1 1
C C4 0.2015(8) 0.5542(3) -0.1198(6) 0.0207(10) Uani d . 1 1
C C5 0.1783(7) 0.6215(3) -0.0341(6) 0.0207(9) Uani d . 1 1
C C6 0.1782(8) 0.6201(3) 0.1074(6) 0.0200(9) Uani d . 1 1
C C7 0.2875(8) 0.4174(3) 0.1808(5) 0.0221(10) Uani d . 1 1
C C8 0.2854(8) 0.4220(3) -0.1216(5) 0.0218(10) Uani d . 1 1

loop_
_atom_site_aniso_label
_atom_site_aniso_U_11
_atom_site_aniso_U_22
_atom_site_aniso_U_33
_atom_site_aniso_U_12
_atom_site_aniso_U_13
_atom_site_aniso_U_23
Rb1 0.0294(3) 0.0238(3) 0.0235(2) 0.00083(18) -0.0010(2) 0.00145(18)
Cl1 0.0344(6) 0.0179(6) 0.0251(5) -0.0016(5) -0.0015(5) 0.0038(4)
Cl2 0.0325(7) 0.0180(6) 0.0268(5) 0.0017(5) -0.0021(5) -0.0036(4)
O1 0.0334(19) 0.026(2) 0.0162(16) -0.0035(17) -0.0052(14) -0.0029(14)
O2 0.0297(19) 0.0237(19) 0.0167(16) -0.0041(17) 0.0009(14) 0.0016(14)
O3 0.051(2) 0.0204(18) 0.0204(16) 0.0058(15) -0.005(2) -0.0019(15)
O4 0.043(2) 0.0225(19) 0.0315(18) -0.0041(17) 0.0005(17) 0.0013(16)
N1 0.035(2) 0.025(3) 0.020(2) 0.002(2) 0.0010(17) 0.0014(17)
N2 0.031(2) 0.017(2) 0.031(2) 0.0044(17) 0.0011(19) -0.0037(17)
C1 0.026(3) 0.021(3) 0.016(2) -0.003(2) -0.0021(18) 0.0001(18)
C2 0.021(2) 0.020(3) 0.020(2) -0.0008(18) -0.0010(19) 0.0009(18)
C3 0.020(2) 0.017(2) 0.021(2) -0.0007(16) 0.000(2) -0.0037(19)
C4 0.019(2) 0.021(3) 0.022(2) -0.0017(19) 0.0006(18) -0.0008(19)
C5 0.023(2) 0.016(2) 0.023(2) -0.0016(16) 0.000(2) -0.0043(19)
C6 0.024(2) 0.013(2) 0.023(2) -0.0038(17) -0.003(2) -0.0027(18)
C7 0.024(3) 0.022(3) 0.020(2) 0.000(2) 0.0019(19) -0.005(2)
C8 0.021(2) 0.023(3) 0.021(2) -0.008(2) -0.0021(19) 0.006(2)

loop_
_atom_type_symbol
_atom_type_description
_atom_type_scat_dispersion_real
_atom_type_scat_dispersion_imag
_atom_type_scat_source
C C 0.0181 0.0091 'International Tables Vol C Tables 4.2.6.8 and 6.1.1.4'
H H 0.0000 0.0000 'International Tables Vol C Tables 4.2.6.8 and 6.1.1.4'
Cl Cl 0.3639 0.7018 'International Tables Vol C Tables 4.2.6.8 and 6.1.1.4'
N N 0.0311 0.0180 'International Tables Vol C Tables 4.2.6.8 and 6.1.1.4'
O O 0.0492 0.0322 'International Tables Vol C Tables 4.2.6.8 and 6.1.1.4'
Rb Rb -0.4688 1.6079 'International Tables Vol C Tables 4.2.6.8 and 6.1.1.4'

loop_
_geom_angle_atom_site_label_1
_geom_angle_atom_site_label_2
_geom_angle_atom_site_label_3
_geom_angle_site_symmetry_1
_geom_angle_site_symmetry_3
_geom_angle
O4 Rb1 O3 . . 120.23(12)
O4 Rb1 O2 . 1_556 141.65(11)
O3 Rb1 O2 . 1_556 89.54(12)
O4 Rb1 O1 . . 115.35(11)
O3 Rb1 O1 . . 87.96(11)
O2 Rb1 O1 1_556 . 87.06(10)
O4 Rb1 O4 . 3_466 82.41(9)
O3 Rb1 O4 . 3_466 157.09(12)
O2 Rb1 O4 1_556 3_466 71.84(11)
O1 Rb1 O4 . 3_466 78.11(12)
O4 Rb1 N2 . 2_666 107.97(12)
O3 Rb1 N2 . 2_666 59.26(12)
O2 Rb1 N2 1_556 2_666 64.79(11)
O1 Rb1 N2 . 2_666 135.05(11)
O4 Rb1 N2 3_466 2_666 120.21(12)
O4 Rb1 N1 . 2_665 79.58(12)
O3 Rb1 N1 . 2_665 60.91(12)
O2 Rb1 N1 1_556 2_665 138.67(11)
O1 Rb1 N1 . 2_665 65.28(12)
O4 Rb1 N1 3_466 2_665 126.19(12)
N2 Rb1 N1 2_666 2_665 113.55(12)
O4 Rb1 O4 . 3_566 73.89(11)
O3 Rb1 O4 . 3_566 49.62(11)
O2 Rb1 O4 1_556 3_566 119.71(10)
O1 Rb1 O4 . 3_566 125.13(11)
O4 Rb1 O4 3_466 3_566 152.20(15)
N2 Rb1 O4 2_666 3_566 56.65(11)
N1 Rb1 O4 2_665 3_566 63.88(11)
O4 Rb1 Cl2 . . 64.54(8)
O3 Rb1 Cl2 . . 118.84(8)
O2 Rb1 Cl2 1_556 . 124.32(8)
O1 Rb1 Cl2 . . 51.21(8)
O4 Rb1 Cl2 3_466 . 65.43(8)
N2 Rb1 Cl2 2_666 . 170.82(9)
N1 Rb1 Cl2 2_665 . 61.01(9)
O4 Rb1 Cl2 3_566 . 114.75(7)
O4 Rb1 Cl1 . 1_556 92.28(8)
O3 Rb1 Cl1 . 1_556 118.48(8)
O2 Rb1 Cl1 1_556 1_556 50.23(8)
O1 Rb1 Cl1 . 1_556 125.57(8)
O4 Rb1 Cl1 3_466 1_556 59.27(8)
N2 Rb1 Cl1 2_666 1_556 61.57(9)
N1 Rb1 Cl1 2_665 1_556 168.87(9)
O4 Rb1 Cl1 3_566 1_556 106.71(7)
Cl2 Rb1 Cl1 . 1_556 122.25(3)
O4 Rb1 Rb1 . 3_566 36.94(8)
O3 Rb1 Rb1 . 3_566 85.04(8)
O2 Rb1 Rb1 1_556 3_566 142.51(8)
O1 Rb1 Rb1 . 3_566 129.63(8)
O4 Rb1 Rb1 3_466 3_566 117.86(8)
N2 Rb1 Rb1 2_666 3_566 80.81(9)
N1 Rb1 Rb1 2_665 3_566 67.87(9)
O4 Rb1 Rb1 3_566 3_566 36.96(7)
Cl2 Rb1 Rb1 . 3_566 90.13(3)
Cl1 Rb1 Rb1 1_556 3_566 101.08(3)
O4 Rb1 Rb1 . 3_466 47.34(9)
O3 Rb1 Rb1 . 3_466 166.98(9)
O2 Rb1 Rb1 1_556 3_466 103.31(8)
O1 Rb1 Rb1 . 3_466 94.72(8)
O4 Rb1 Rb1 3_466 3_466 35.08(8)
N2 Rb1 Rb1 2_666 3_466 124.37(9)
N1 Rb1 Rb1 2_665 3_466 108.77(9)
O4 Rb1 Rb1 3_566 3_466 119.93(7)
Cl2 Rb1 Rb1 . 3_466 55.25(2)
Cl1 Rb1 Rb1 1_556 3_466 69.92(2)
Rb1 Rb1 Rb1 3_566 3_466 83.442(16)
O4 Rb1 H4B . . 16.7
O3 Rb1 H4B . . 111.8
O2 Rb1 H4B 1_556 . 156.8
O1 Rb1 H4B . . 102.1
O4 Rb1 H4B 3_466 . 89.1
N2 Rb1 H4B 2_666 . 117.6
N1 Rb1 H4B 2_665 . 63.6
O4 Rb1 H4B 3_566 . 72.3
Cl2 Rb1 H4B . . 53.8
Cl1 Rb1 H4B 1_556 . 108.8
Rb1 Rb1 H4B 3_566 . 38.2
Rb1 Rb1 H4B 3_466 . 55.2
C5 Cl1 Rb1 . 1_554 101.43(19)
C6 Cl2 Rb1 . . 103.36(18)
C1 O1 Rb1 . . 133.1(3)
C4 O2 Rb1 . 1_554 134.6(3)
Rb1 O3 H3A . . 127.7
Rb1 O3 H3B . . 118.2
H3A O3 H3B . . 105.4
Rb1 O4 Rb1 . 3_566 107.98(13)
Rb1 O4 Rb1 . 3_466 95.69(11)
Rb1 O4 Rb1 3_566 3_466 152.20(15)
Rb1 O4 H4A . . 144.9
Rb1 O4 H4A 3_566 . 99.9
Rb1 O4 H4A 3_466 . 53.0
Rb1 O4 H4B . . 101.2
Rb1 O4 H4B 3_566 . 80.2
Rb1 O4 H4B 3_466 . 109.8
H4A O4 H4B . . 104.2
C7 N1 Rb1 . 2_665 132.7(4)
C8 N2 Rb1 . 2_664 136.4(4)
O1 C1 C2 . . 123.3(5)
O1 C1 C6 . . 121.1(5)
C2 C1 C6 . . 115.5(4)
C3 C2 C1 . . 122.4(5)
C3 C2 C7 . . 120.9(5)
C1 C2 C7 . . 116.4(4)
C2 C3 C8 . . 122.2(5)
C2 C3 C4 . . 122.2(5)
C8 C3 C4 . . 115.2(4)
O2 C4 C3 . . 122.2(5)
O2 C4 C5 . . 123.0(5)
C3 C4 C5 . . 114.8(4)
C6 C5 C4 . . 122.8(5)
C6 C5 Cl1 . . 120.9(4)
C4 C5 Cl1 . . 116.2(4)
C5 C6 C1 . . 122.2(5)
C5 C6 Cl2 . . 121.4(4)
C1 C6 Cl2 . . 116.3(4)
N1 C7 C2 . . 176.6(6)
N2 C8 C3 . . 177.2(5)

loop_
_geom_bond_atom_site_label_1
_geom_bond_atom_site_label_2
_geom_bond_site_symmetry_2
_geom_bond_distance
Rb1 O4 . 2.915(4)
Rb1 O3 . 2.922(4)
Rb1 O2 1_556 3.004(4)
Rb1 O1 . 3.012(4)
Rb1 O4 3_466 3.048(4)
Rb1 N2 2_666 3.204(5)
Rb1 N1 2_665 3.259(5)
Rb1 O4 3_566 3.566(4)
Rb1 Cl2 . 3.6098(13)
Rb1 Cl1 1_556 3.7576(13)
Rb1 Rb1 3_566 4.8247(7)
Rb1 Rb1 3_466 4.8247(7)
Rb1 H4B . 3.2373
Cl1 C5 . 1.713(5)
Cl1 Rb1 1_554 3.7576(13)
Cl2 C6 . 1.703(5)
O1 C1 . 1.246(6)
O2 C4 . 1.246(7)
O2 Rb1 1_554 3.004(4)
O3 H3A . 0.9500
O3 H3B . 0.9501
O4 Rb1 3_566 3.048(4)
O4 Rb1 3_466 3.566(4)
O4 H4A . 0.9501
O4 H4B . 0.9500
N1 C7 . 1.128(8)
N1 Rb1 2_665 3.259(5)
N2 C8 . 1.153(7)
N2 Rb1 2_664 3.204(5)
C1 C2 . 1.442(7)
C1 C6 . 1.477(7)
C2 C3 . 1.386(7)
C2 C7 . 1.456(7)
C3 C8 . 1.429(7)
C3 C4 . 1.465(7)
C4 C5 . 1.472(7)
C5 C6 . 1.355(7)

loop_
_geom_hbond_atom_site_label_D
_geom_hbond_atom_site_label_H
_geom_hbond_atom_site_label_A
_geom_hbond_site_symmetry_A
_geom_hbond_distance_DH
_geom_hbond_distance_HA
_geom_hbond_distance_DA
_geom_hbond_angle_DHA
O3 H3B O1 2_665 0.95 1.90 2.778(6) 152.6
O3 H3A O2 2_666 0.95 1.98 2.894(6) 161.9
O4 H4A O3 3_466 0.95 1.84 2.784(6) 177.0
O4 H4B Cl1 3_565 0.95 2.49 3.421(4) 166.9
O4 H4B N2 4 0.95 2.82 3.228(6) 106.6

loop_
_geom_torsion_atom_site_label_1
_geom_torsion_atom_site_label_2
_geom_torsion_atom_site_label_3
_geom_torsion_atom_site_label_4
_geom_torsion_site_symmetry_1
_geom_torsion_site_symmetry_4
_geom_torsion
O4 Rb1 Cl2 C6 . . 148.3(2)
O3 Rb1 Cl2 C6 . . 36.3(2)
O2 Rb1 Cl2 C6 1_556 . -75.1(2)
O1 Rb1 Cl2 C6 . . -24.1(2)
O4 Rb1 Cl2 C6 3_466 . -118.5(2)
N1 Rb1 Cl2 C6 2_665 . 56.2(2)
O4 Rb1 Cl2 C6 3_566 . 92.2(2)
Cl1 Rb1 Cl2 C6 1_556 . -136.12(19)
Rb1 Rb1 Cl2 C6 3_566 . 120.66(19)
Rb1 Rb1 Cl2 C6 3_466 . -157.42(19)
O4 Rb1 O1 C1 . . 31.0(5)
O3 Rb1 O1 C1 . . -91.7(5)
O2 Rb1 O1 C1 1_556 . 178.6(5)
O4 Rb1 O1 C1 3_466 . 106.6(5)
N2 Rb1 O1 C1 2_666 . -132.3(5)
N1 Rb1 O1 C1 2_665 . -33.0(5)
O4 Rb1 O1 C1 3_566 . -56.6(5)
Cl2 Rb1 O1 C1 . . 38.7(5)
Cl1 Rb1 O1 C1 1_556 . 144.2(5)
Rb1 Rb1 O1 C1 3_566 . -9.9(5)
Rb1 Rb1 O1 C1 3_466 . 75.5(5)
O3 Rb1 O4 Rb1 . 3_566 -19.66(18)
O2 Rb1 O4 Rb1 1_556 3_566 116.54(16)
O1 Rb1 O4 Rb1 . 3_566 -122.98(13)
O4 Rb1 O4 Rb1 3_466 3_566 164.06(19)
N2 Rb1 O4 Rb1 2_666 3_566 44.69(16)
N1 Rb1 O4 Rb1 2_665 3_566 -66.87(13)
O4 Rb1 O4 Rb1 3_566 3_566 -1.26(3)
Cl2 Rb1 O4 Rb1 . 3_566 -129.59(14)
Cl1 Rb1 O4 Rb1 1_556 3_566 105.48(11)
Rb1 Rb1 O4 Rb1 3_466 3_566 165.23(18)
O3 Rb1 O4 Rb1 . 3_466 175.11(9)
O2 Rb1 O4 Rb1 1_556 3_466 -48.7(2)
O1 Rb1 O4 Rb1 . 3_466 71.79(13)
O4 Rb1 O4 Rb1 3_466 3_466 -1.16(9)
N2 Rb1 O4 Rb1 2_666 3_466 -120.54(12)
N1 Rb1 O4 Rb1 2_665 3_466 127.90(12)
O4 Rb1 O4 Rb1 3_566 3_466 -166.48(16)
Cl2 Rb1 O4 Rb1 . 3_466 65.18(7)
Cl1 Rb1 O4 Rb1 1_556 3_466 -59.75(8)
Rb1 Rb1 O4 Rb1 3_566 3_466 -165.23(18)
Rb1 O1 C1 C2 . . 135.2(5)
Rb1 O1 C1 C6 . . -41.0(7)
O1 C1 C2 C3 . . -180.0(5)
C6 C1 C2 C3 . . -3.6(8)
O1 C1 C2 C7 . . -5.1(8)
C6 C1 C2 C7 . . 171.3(5)
C1 C2 C3 C8 . . 173.7(4)
C7 C2 C3 C8 . . -1.0(8)
C1 C2 C3 C4 . . 1.4(9)
C7 C2 C3 C4 . . -173.2(4)
Rb1 O2 C4 C3 1_554 . -134.1(4)
Rb1 O2 C4 C5 1_554 . 44.2(7)
C2 C3 C4 O2 . . 180.0(5)
C8 C3 C4 O2 . . 7.2(7)
C2 C3 C4 C5 . . 1.5(7)
C8 C3 C4 C5 . . -171.2(4)
O2 C4 C5 C6 . . 179.4(5)
C3 C4 C5 C6 . . -2.2(7)
O2 C4 C5 Cl1 . . -3.4(7)
C3 C4 C5 Cl1 . . 175.0(3)
Rb1 Cl1 C5 C6 1_554 . 157.1(4)
Rb1 Cl1 C5 C4 1_554 . -20.2(4)
C4 C5 C6 C1 . . -0.1(9)
Cl1 C5 C6 C1 . . -177.2(4)
C4 C5 C6 Cl2 . . 178.6(3)
Cl1 C5 C6 Cl2 . . 1.5(7)
O1 C1 C6 C5 . . 179.4(6)
C2 C1 C6 C5 . . 3.0(8)
O1 C1 C6 Cl2 . . 0.6(7)
C2 C1 C6 Cl2 . . -175.8(4)
Rb1 Cl2 C6 C5 . . -155.3(4)
Rb1 Cl2 C6 C1 . . 23.5(4)
